data_4504888
loop_
_publ_author_name
'Zhang, Zheng-Hua'
'Shen, Zhong-Liang'
'Okamura, Taka-aki'
'Zhu, Hui-Fang'
'Sun, Wei-Yin'
'Ueyama, Norikazu'

_publ_section_title
;
 Syntheses and Structures of Two Series of Coordination Frameworks Based
 on the Assembly of 1,3,5-Benzenetriacetic Acid with Lanthanide Metal
 Salts
;
_journal_issue 3
_journal_name_full 'Crystal Growth &amp; Design'
_journal_page_first 1191
_journal_paper_doi 10.1021/cg049600q
_journal_volume 5
_journal_year 2005
_chemical_formula_moiety 'C24 H28.28 La2 O17.14 '
_chemical_formula_sum 'C24 H28.28 La2 O17.14'
_chemical_formula_weight 868.81
_chemical_name_systematic
; 
[La2(bta)2(H2O)3]-2.14(H2O) 
;
_space_group_IT_number 2
_symmetry_cell_setting triclinic
_symmetry_Int_Tables_number 2
_symmetry_space_group_name_Hall '-P 1'
_symmetry_space_group_name_H-M 'P -1'
_atom_sites_solution_hydrogens geom
_atom_sites_solution_primary direct
_atom_sites_solution_secondary difmap
_audit_creation_method SHELXL-97
_cell_angle_alpha 119.12(5)
_cell_angle_beta 98.44(6)
_cell_angle_gamma 108.27(4)
_cell_formula_units_Z 2
_cell_length_a 11.857(8)
_cell_length_b 12.554(8)
_cell_length_c 12.515(8)
_cell_measurement_reflns_used 12608
_cell_measurement_temperature 200
_cell_measurement_theta_max 27.5
_cell_measurement_theta_min 3.2
_cell_volume 1441(2)
_computing_structure_refinement 'SHELXL-97 (Sheldrick, 1997)'
_computing_structure_solution 'SIR92 (Altomare et al., 1994)'
_diffrn_ambient_temperature 200
_diffrn_detector_area_resol_mean 10.00
_diffrn_measured_fraction_theta_full 0.997
_diffrn_measured_fraction_theta_max 0.997
_diffrn_measurement_device_type 'Rigaku RAXIS-RAPID Imaging Plate'
_diffrn_measurement_method \w
_diffrn_radiation_monochromator graphite
_diffrn_radiation_source 'fine-focus sealed tube'
_diffrn_radiation_type MoK\a
_diffrn_radiation_wavelength 0.71075
_diffrn_reflns_av_R_equivalents 0.0363
_diffrn_reflns_av_sigmaI/netI 0.0470
_diffrn_reflns_limit_h_max 15
_diffrn_reflns_limit_h_min -15
_diffrn_reflns_limit_k_max 15
_diffrn_reflns_limit_k_min -16
_diffrn_reflns_limit_l_max 16
_diffrn_reflns_limit_l_min -15
_diffrn_reflns_number 14574
_diffrn_reflns_theta_full 27.48
_diffrn_reflns_theta_max 27.48
_diffrn_reflns_theta_min 3.22
_exptl_absorpt_coefficient_mu 3.004
_exptl_absorpt_correction_T_max 0.741
_exptl_absorpt_correction_T_min 0.088
_exptl_absorpt_correction_type multi-scan
_exptl_absorpt_process_details '(Higashi, 1995)'
_exptl_crystal_colour colorless
_exptl_crystal_density_diffrn 2.002
_exptl_crystal_density_method 'not measured'
_exptl_crystal_description block
_exptl_crystal_F_000 847
_exptl_crystal_size_max 0.200
_exptl_crystal_size_mid 0.200
_exptl_crystal_size_min 0.100
_refine_diff_density_max 0.700
_refine_diff_density_min -0.744
_refine_diff_density_rms 0.100
_refine_ls_extinction_method none
_refine_ls_goodness_of_fit_ref 0.921
_refine_ls_hydrogen_treatment mixed
_refine_ls_matrix_type full
_refine_ls_number_parameters 398
_refine_ls_number_reflns 6600
_refine_ls_number_restraints 0
_refine_ls_restrained_S_all 0.921
_refine_ls_R_factor_all 0.0336
_refine_ls_R_factor_gt 0.0225
_refine_ls_shift/su_max 0.001
_refine_ls_shift/su_mean 0.000
_refine_ls_structure_factor_coef Fsqd
_refine_ls_weighting_details 'calc w=1/[\s^2^(Fo^2^)+(0.0242P)^2^+0.0000P] where P=(Fo^2^+2Fc^2^)/3'
_refine_ls_weighting_scheme calc
_refine_ls_wR_factor_gt 0.0478
_refine_ls_wR_factor_ref 0.0492
_reflns_number_gt 5259
_reflns_number_total 6600
_reflns_threshold_expression >2sigma(I)
_cod_data_source_file cg049600qsi20041127_080139.cif
_cod_data_source_block 2a
_cod_original_cell_volume 1441.3(16)
_cod_original_sg_symbol_H-M 'P -1         '
_cod_database_code 4504888

loop_
_symmetry_equiv_pos_as_xyz
'x, y, z'
'-x, -y, -z'

loop_
_atom_site_label
_atom_site_type_symbol
_atom_site_fract_x
_atom_site_fract_y
_atom_site_fract_z
_atom_site_U_iso_or_equiv
_atom_site_adp_type
_atom_site_occupancy
_atom_site_symmetry_multiplicity
_atom_site_calc_flag
_atom_site_refinement_flags
La1 La 0.479746(15) 0.011026(15) 0.177948(15) 0.01209(4) Uani 1 1 d .
La2 La 0.197149(16) -0.235929(16) 0.243904(15) 0.01532(5) Uani 1 1 d .
O1 O 0.5926(2) 0.1615(2) 0.4158(2) 0.0240(5) Uani 1 1 d .
O2 O 0.3315(2) -0.2830(2) 0.36772(19) 0.0205(4) Uani 1 1 d .
O3 O 0.4276(2) 0.1980(2) 0.2035(2) 0.0284(5) Uani 1 1 d .
O4 O 0.4710(2) 0.1133(2) 0.0232(2) 0.0199(4) Uani 1 1 d .
O5 O 0.2666(2) -0.1465(2) -0.0029(2) 0.0211(4) Uani 1 1 d .
O6 O 0.1098(2) -0.2733(2) 0.0243(2) 0.0206(4) Uani 1 1 d .
O7 O 0.3050(2) -0.0002(2) 0.2782(2) 0.0194(4) Uani 1 1 d .
O8 O 0.1159(2) -0.0498(2) 0.2940(2) 0.0273(5) Uani 1 1 d .
O9 O 0.6051(2) -0.1109(2) 0.2351(2) 0.0217(5) Uani 1 1 d .
O10 O 0.3983(2) -0.1983(2) 0.1876(2) 0.0219(5) Uani 1 1 d .
O11 O 0.0597(2) -0.3609(3) 0.3329(2) 0.0289(5) Uani 1 1 d .
O12 O -0.0433(2) -0.3682(2) 0.1664(2) 0.0253(5) Uani 1 1 d .
O13 O 0.6966(2) 0.1742(2) 0.2245(2) 0.0270(5) Uani 1 1 d .
O14 O 0.1631(2) -0.4777(2) 0.0900(2) 0.0262(5) Uani 1 1 d .
O15 O 0.2557(3) -0.0646(3) 0.4863(2) 0.0478(8) Uani 1 1 d .
O16 O 0.4256(16) -0.0250(16) 0.4668(18) 0.035(6) Uani 0.140(9) 1 d P
O17 O 0.9056(3) 0.2389(4) 0.4012(3) 0.0608(9) Uani 1 1 d .
O18 O 0.1084(4) 0.0202(4) 0.6683(5) 0.115(2) Uani 1 1 d .
C1 C 0.7335(3) 0.5332(3) 0.6668(3) 0.0199(6) Uani 1 1 d .
C2 C 0.6562(3) 0.5723(3) 0.7364(3) 0.0191(6) Uani 1 1 d .
H1 H 0.5664 0.5190 0.6962 0.023 Uiso 1 1 calc R
C3 C 0.7090(3) 0.6890(3) 0.8646(3) 0.0163(6) Uani 1 1 d .
C4 C 0.8407(3) 0.7667(3) 0.9218(3) 0.0193(6) Uani 1 1 d .
H2 H 0.8775 0.8447 1.0097 0.023 Uiso 1 1 calc R
C5 C 0.9189(3) 0.7319(3) 0.8524(3) 0.0198(6) Uani 1 1 d .
C6 C 0.8646(3) 0.6138(3) 0.7253(3) 0.0209(6) Uani 1 1 d .
H3 H 0.9178 0.5880 0.6782 0.025 Uiso 1 1 calc R
C11 C 0.6732(4) 0.4026(3) 0.5298(3) 0.0291(8) Uani 1 1 d .
H4 H 0.5934 0.3954 0.4828 0.035 Uiso 1 1 calc R
H5 H 0.7316 0.4082 0.4817 0.035 Uiso 1 1 calc R
C12 C 0.6430(3) 0.2745(3) 0.5269(3) 0.0174(6) Uani 1 1 d .
C31 C 0.6238(3) 0.7336(3) 0.9372(3) 0.0219(6) Uani 1 1 d .
H6 H 0.6727 0.7917 1.0327 0.026 Uiso 1 1 calc R
H7 H 0.5518 0.6522 0.9175 0.026 Uiso 1 1 calc R
C32 C 0.4280(3) 0.1881(3) 0.0999(3) 0.0167(6) Uani 1 1 d .
C51 C 1.0602(3) 0.8251(4) 0.9112(4) 0.0295(8) Uani 1 1 d .
H8 H 1.0727 0.9188 0.9740 0.035 Uiso 1 1 calc R
H9 H 1.0872 0.8242 0.8397 0.035 Uiso 1 1 calc R
C52 C 0.1499(3) -0.2032(3) -0.0185(3) 0.0159(6) Uani 1 1 d .
C101 C 0.2722(3) 0.2594(3) 0.5127(3) 0.0172(6) Uani 1 1 d .
C102 C 0.3633(3) 0.2559(3) 0.5936(3) 0.0165(6) Uani 1 1 d .
H10 H 0.4064 0.2031 0.5561 0.020 Uiso 1 1 calc R
C103 C 0.3921(3) 0.3290(3) 0.7291(3) 0.0162(6) Uani 1 1 d .
C104 C 0.3270(3) 0.4045(3) 0.7825(3) 0.0175(6) Uani 1 1 d .
H11 H 0.3431 0.4511 0.8739 0.021 Uiso 1 1 calc R
C105 C 0.2387(3) 0.4130(3) 0.7043(3) 0.0168(6) Uani 1 1 d .
C106 C 0.2119(3) 0.3407(3) 0.5699(3) 0.0172(6) Uani 1 1 d .
H12 H 0.1520 0.3465 0.5161 0.021 Uiso 1 1 calc R
C111 C 0.2413(3) 0.1806(3) 0.3652(3) 0.0216(6) Uani 1 1 d .
H13 H 0.1645 0.1815 0.3228 0.026 Uiso 1 1 calc R
H14 H 0.3129 0.2258 0.3466 0.026 Uiso 1 1 calc R
C112 C 0.2181(3) 0.0345(3) 0.3078(3) 0.0183(6) Uani 1 1 d .
C131 C 0.5011(3) 0.3383(3) 0.8182(3) 0.0193(6) Uani 1 1 d .
H15 H 0.5063 0.3956 0.9095 0.023 Uiso 1 1 calc R
H16 H 0.5810 0.3865 0.8117 0.023 Uiso 1 1 calc R
C132 C 0.5036(3) -0.2059(3) 0.2065(3) 0.0168(6) Uani 1 1 d .
C151 C 0.1681(3) 0.4961(3) 0.7634(3) 0.0208(6) Uani 1 1 d .
H17 H 0.2204 0.5709 0.8564 0.025 Uiso 1 1 calc R
H18 H 0.1520 0.5367 0.7155 0.025 Uiso 1 1 calc R
C152 C -0.0432(3) -0.4041(3) 0.2460(3) 0.0190(6) Uani 1 1 d .

loop_
_atom_site_aniso_label
_atom_site_aniso_U_11
_atom_site_aniso_U_22
_atom_site_aniso_U_33
_atom_site_aniso_U_23
_atom_site_aniso_U_13
_atom_site_aniso_U_12
La1 0.01271(9) 0.01425(8) 0.01025(8) 0.00696(6) 0.00429(6) 0.00693(7)
La2 0.01596(9) 0.01963(9) 0.01552(9) 0.01195(7) 0.00710(7) 0.00963(8)
O1 0.0317(13) 0.0210(10) 0.0111(10) 0.0073(9) 0.0029(9) 0.0078(10)
O2 0.0258(12) 0.0253(10) 0.0132(10) 0.0107(9) 0.0065(9) 0.0149(10)
O3 0.0467(15) 0.0372(13) 0.0295(12) 0.0257(11) 0.0262(12) 0.0325(12)
O4 0.0245(12) 0.0224(10) 0.0170(10) 0.0098(9) 0.0110(9) 0.0157(9)
O5 0.0132(10) 0.0306(11) 0.0172(10) 0.0147(9) 0.0052(9) 0.0057(9)
O6 0.0213(11) 0.0238(10) 0.0170(10) 0.0134(9) 0.0059(9) 0.0080(9)
O7 0.0213(11) 0.0215(10) 0.0199(10) 0.0115(9) 0.0109(9) 0.0133(9)
O8 0.0219(12) 0.0264(11) 0.0344(13) 0.0157(10) 0.0132(10) 0.0130(10)
O9 0.0187(11) 0.0213(10) 0.0255(12) 0.0148(9) 0.0045(9) 0.0084(9)
O10 0.0194(11) 0.0282(11) 0.0324(12) 0.0227(10) 0.0140(10) 0.0149(10)
O11 0.0195(12) 0.0443(13) 0.0262(12) 0.0242(11) 0.0068(10) 0.0115(11)
O12 0.0210(12) 0.0329(12) 0.0223(11) 0.0179(10) 0.0064(10) 0.0094(10)
O13 0.0157(11) 0.0365(12) 0.0188(11) 0.0154(10) 0.0041(9) 0.0023(10)
O14 0.0326(13) 0.0241(11) 0.0197(11) 0.0122(9) 0.0065(10) 0.0119(10)
O15 0.085(2) 0.0322(13) 0.0205(13) 0.0133(11) 0.0074(14) 0.0278(15)
O16 0.027(10) 0.024(9) 0.039(11) 0.026(8) -0.004(8) -0.010(7)
O17 0.0290(16) 0.120(3) 0.0392(17) 0.0518(19) 0.0124(14) 0.0277(18)
O18 0.047(2) 0.087(3) 0.124(4) 0.007(3) 0.024(3) 0.028(2)
C1 0.0302(17) 0.0182(14) 0.0174(14) 0.0122(12) 0.0095(13) 0.0133(13)
C2 0.0179(15) 0.0186(14) 0.0219(15) 0.0132(12) 0.0064(12) 0.0068(12)
C3 0.0204(15) 0.0190(13) 0.0211(14) 0.0153(12) 0.0111(12) 0.0131(12)
C4 0.0219(15) 0.0178(13) 0.0177(14) 0.0102(12) 0.0042(12) 0.0094(12)
C5 0.0161(15) 0.0248(15) 0.0268(16) 0.0198(13) 0.0064(12) 0.0100(13)
C6 0.0253(16) 0.0275(15) 0.0263(16) 0.0204(14) 0.0167(14) 0.0179(14)
C11 0.047(2) 0.0243(16) 0.0191(16) 0.0127(13) 0.0117(15) 0.0194(16)
C12 0.0146(14) 0.0212(14) 0.0168(14) 0.0097(12) 0.0071(12) 0.0098(12)
C31 0.0273(17) 0.0275(16) 0.0258(16) 0.0200(14) 0.0155(14) 0.0180(14)
C32 0.0167(14) 0.0149(13) 0.0197(14) 0.0097(11) 0.0080(12) 0.0078(12)
C51 0.0182(16) 0.0380(19) 0.047(2) 0.0343(18) 0.0112(15) 0.0120(15)
C52 0.0166(14) 0.0147(13) 0.0121(13) 0.0057(11) 0.0045(11) 0.0057(12)
C101 0.0192(15) 0.0161(13) 0.0177(14) 0.0097(11) 0.0090(12) 0.0082(12)
C102 0.0163(14) 0.0168(13) 0.0197(14) 0.0105(11) 0.0074(12) 0.0102(12)
C103 0.0141(14) 0.0152(13) 0.0205(14) 0.0110(11) 0.0054(12) 0.0068(11)
C104 0.0194(15) 0.0169(13) 0.0148(13) 0.0079(11) 0.0080(12) 0.0077(12)
C105 0.0159(14) 0.0161(13) 0.0223(15) 0.0113(12) 0.0114(12) 0.0089(12)
C106 0.0165(14) 0.0188(14) 0.0192(14) 0.0117(12) 0.0067(12) 0.0096(12)
C111 0.0322(18) 0.0235(15) 0.0185(15) 0.0136(12) 0.0131(13) 0.0183(14)
C112 0.0259(16) 0.0228(14) 0.0108(13) 0.0103(12) 0.0083(12) 0.0139(13)
C131 0.0207(15) 0.0190(14) 0.0174(14) 0.0098(12) 0.0040(12) 0.0100(13)
C132 0.0212(15) 0.0211(14) 0.0108(13) 0.0097(11) 0.0066(11) 0.0112(13)
C151 0.0200(15) 0.0171(14) 0.0237(15) 0.0085(12) 0.0103(13) 0.0105(13)
C152 0.0210(15) 0.0207(14) 0.0177(14) 0.0093(12) 0.0102(12) 0.0133(13)

loop_
_atom_type_symbol
_atom_type_description
_atom_type_scat_dispersion_real
_atom_type_scat_dispersion_imag
_atom_type_scat_source
La La -0.2871 2.4523 'International Tables Vol C Tables 4.2.6.8 and 6.1.1.4'
O O 0.0106 0.0060 'International Tables Vol C Tables 4.2.6.8 and 6.1.1.4'
C C 0.0033 0.0016 'International Tables Vol C Tables 4.2.6.8 and 6.1.1.4'
H H 0.0000 0.0000 'International Tables Vol C Tables 4.2.6.8 and 6.1.1.4'

loop_
_geom_angle_atom_site_label_1
_geom_angle_atom_site_label_2
_geom_angle_atom_site_label_3
_geom_angle
_geom_angle_site_symmetry_1
_geom_angle_site_symmetry_3
O1 La1 O3 85.74(10) . .
O1 La1 O13 71.68(11) . .
O3 La1 O13 82.10(10) . .
O1 La1 O5 145.35(9) . .
O3 La1 O5 85.59(10) . .
O13 La1 O5 139.67(9) . .
O1 La1 O4 137.62(9) . 2_655
O3 La1 O4 115.55(8) . 2_655
O13 La1 O4 75.46(11) . 2_655
O5 La1 O4 75.67(10) . 2_655
O1 La1 O10 91.16(10) . .
O3 La1 O10 141.25(8) . .
O13 La1 O10 133.20(8) . .
O5 La1 O10 75.33(9) . .
O4 La1 O10 92.26(9) 2_655 .
O1 La1 O7 74.45(10) . .
O3 La1 O7 75.16(8) . .
O13 La1 O7 140.24(8) . .
O5 La1 O7 70.91(9) . .
O4 La1 O7 144.00(9) 2_655 .
O10 La1 O7 66.84(8) . .
O1 La1 O9 74.52(9) . .
O3 La1 O9 158.64(8) . .
O13 La1 O9 83.98(9) . .
O5 La1 O9 115.32(9) . .
O4 La1 O9 76.11(8) 2_655 .
O10 La1 O9 49.26(8) . .
O7 La1 O9 106.46(8) . .
O1 La1 O4 121.74(9) . .
O3 La1 O4 48.62(7) . .
O13 La1 O4 68.45(9) . .
O5 La1 O4 74.62(9) . .
O4 La1 O4 66.94(8) 2_655 .
O10 La1 O4 146.85(8) . .
O7 La1 O4 115.02(7) . .
O9 La1 O4 138.05(7) . .
O1 La1 C132 84.58(10) . .
O3 La1 C132 162.55(8) . .
O13 La1 C132 108.42(9) . .
O5 La1 C132 94.20(10) . .
O4 La1 C132 81.12(9) 2_655 .
O10 La1 C132 25.00(8) . .
O7 La1 C132 88.25(8) . .
O9 La1 C132 24.52(8) . .
O4 La1 C132 147.81(7) . .
O1 La1 C32 105.44(10) . .
O3 La1 C32 23.80(8) . .
O13 La1 C32 76.37(9) . .
O5 La1 C32 77.02(10) . .
O4 La1 C32 91.80(9) 2_655 .
O10 La1 C32 150.08(8) . .
O7 La1 C32 93.41(8) . .
O9 La1 C32 159.05(8) . .
O4 La1 C32 25.03(7) . .
C132 La1 C32 169.94(8) . .
O2 La2 O14 72.37(10) . .
O2 La2 O15 71.52(10) . .
O14 La2 O15 139.21(9) . .
O2 La2 O6 145.52(7) . .
O14 La2 O6 79.81(10) . .
O15 La2 O6 140.41(9) . .
O2 La2 O12 117.73(9) . .
O14 La2 O12 78.50(11) . .
O15 La2 O12 102.31(13) . .
O6 La2 O12 74.76(10) . .
O2 La2 O10 74.31(8) . .
O14 La2 O10 78.17(10) . .
O15 La2 O10 109.22(12) . .
O6 La2 O10 80.47(9) . .
O12 La2 O10 148.47(8) . .
O2 La2 O7 115.75(10) . .
O14 La2 O7 138.44(8) . .
O15 La2 O7 75.81(11) . .
O6 La2 O7 73.41(10) . .
O12 La2 O7 122.43(8) . .
O10 La2 O7 66.64(8) . .
O2 La2 O8 137.79(8) . .
O14 La2 O8 147.96(8) . .
O15 La2 O8 66.49(10) . .
O6 La2 O8 74.66(9) . .
O12 La2 O8 76.39(10) . .
O10 La2 O8 115.55(8) . .
O7 La2 O8 49.54(8) . .
O2 La2 O11 70.64(9) . .
O14 La2 O11 78.75(10) . .
O15 La2 O11 71.92(12) . .
O6 La2 O11 123.63(10) . .
O12 La2 O11 50.13(8) . .
O10 La2 O11 142.43(7) . .
O7 La2 O11 142.76(7) . .
O8 La2 O11 99.59(9) . .
O2 La2 O16 57.5(3) . .
O14 La2 O16 124.0(4) . .
O15 La2 O16 42.9(4) . .
O6 La2 O16 130.8(3) . .
O12 La2 O16 145.1(4) . .
O10 La2 O16 66.4(4) . .
O7 La2 O16 60.7(3) . .
O8 La2 O16 87.7(4) . .
O11 La2 O16 104.2(4) . .
O2 La2 C152 93.77(10) . .
O14 La2 C152 76.31(10) . .
O15 La2 C152 87.74(13) . .
O6 La2 C152 99.10(11) . .
O12 La2 C152 25.19(8) . .
O10 La2 C152 154.11(7) . .
O7 La2 C152 138.38(8) . .
O8 La2 C152 88.85(9) . .
O11 La2 C152 24.99(8) . .
O16 La2 C152 126.5(4) . .
O2 La2 C112 128.55(10) . .
O14 La2 C112 153.61(8) . .
O15 La2 C112 67.11(10) . .
O6 La2 C112 74.49(10) . .
O12 La2 C112 100.10(10) . .
O10 La2 C112 91.62(9) . .
O7 La2 C112 25.06(8) . .
O8 La2 C112 24.65(8) . .
O11 La2 C112 120.83(9) . .
O16 La2 C112 71.4(4) . .
C152 La2 C112 113.36(10) . .
C12 O1 La1 154.5(2) . .
C12 O2 La2 140.81(18) 2_656 .
C32 O3 La1 102.05(17) . .
C32 O4 La1 159.12(19) . 2_655
C32 O4 La1 86.66(17) . .
La1 O4 La1 113.06(8) 2_655 .
C52 O5 La1 139.34(19) . .
C52 O6 La2 131.14(19) . .
C112 O7 La1 149.70(19) . .
C112 O7 La2 94.90(18) . .
La1 O7 La2 111.22(8) . .
C112 O8 La2 94.18(18) . .
C132 O9 La1 91.91(18) . .
C132 O10 La2 143.22(19) . .
C132 O10 La1 96.80(18) . .
La2 O10 La1 113.29(8) . .
C152 O11 La2 92.62(19) . .
C152 O12 La2 96.83(19) . .
O16 O16 La2 145.5(17) 2_656 .
C6 C1 C2 119.1(3) . .
C6 C1 C11 121.5(3) . .
C2 C1 C11 119.4(3) . .
C1 C2 C3 120.9(3) . .
C1 C2 H1 119.6 . .
C3 C2 H1 119.6 . .
C4 C3 C2 118.9(3) . .
C4 C3 C31 120.7(3) . .
C2 C3 C31 120.4(3) . .
C5 C4 C3 121.1(3) . .
C5 C4 H2 119.5 . .
C3 C4 H2 119.5 . .
C4 C5 C6 119.1(3) . .
C4 C5 C51 120.2(3) . .
C6 C5 C51 120.6(3) . .
C1 C6 C5 120.9(3) . .
C1 C6 H3 119.6 . .
C5 C6 H3 119.6 . .
C12 C11 C1 114.3(3) . .
C12 C11 H4 108.7 . .
C1 C11 H4 108.7 . .
C12 C11 H5 108.7 . .
C1 C11 H5 108.7 . .
H4 C11 H5 107.6 . .
O2 C12 O1 122.5(3) 2_656 .
O2 C12 C11 119.7(3) 2_656 .
O1 C12 C11 117.8(3) . .
C3 C31 C32 112.4(2) . 2_666
C3 C31 H6 109.1 . .
C32 C31 H6 109.1 2_666 .
C3 C31 H7 109.1 . .
C32 C31 H7 109.1 2_666 .
H6 C31 H7 107.9 . .
O3 C32 O4 121.6(3) . .
O3 C32 C31 119.5(2) . 2_666
O4 C32 C31 118.9(3) . 2_666
O3 C32 La1 54.14(15) . .
O4 C32 La1 68.31(16) . .
C31 C32 La1 168.5(2) 2_666 .
C5 C51 C52 118.8(3) . 1_666
C5 C51 H8 107.6 . .
C52 C51 H8 107.6 1_666 .
C5 C51 H9 107.6 . .
C52 C51 H9 107.6 1_666 .
H8 C51 H9 107.0 . .
O6 C52 O5 124.0(3) . .
O6 C52 C51 120.6(3) . 1_444
O5 C52 C51 115.3(3) . 1_444
C102 C101 C106 118.8(3) . .
C102 C101 C111 121.1(3) . .
C106 C101 C111 120.0(3) . .
C101 C102 C103 121.0(3) . .
C101 C102 H10 119.5 . .
C103 C102 H10 119.5 . .
C104 C103 C102 118.8(3) . .
C104 C103 C131 120.0(3) . .
C102 C103 C131 120.8(3) . .
C103 C104 C105 121.1(3) . .
C103 C104 H11 119.4 . .
C105 C104 H11 119.4 . .
C106 C105 C104 119.3(3) . .
C106 C105 C151 119.8(3) . .
C104 C105 C151 120.8(3) . .
C105 C106 C101 120.8(3) . .
C105 C106 H12 119.6 . .
C101 C106 H12 119.6 . .
C112 C111 C101 111.3(2) . .
C112 C111 H13 109.4 . .
C101 C111 H13 109.4 . .
C112 C111 H14 109.4 . .
C101 C111 H14 109.4 . .
H13 C111 H14 108.0 . .
O8 C112 O7 120.6(3) . .
O8 C112 C111 120.0(3) . .
O7 C112 C111 119.4(3) . .
O8 C112 La2 61.18(16) . .
O7 C112 La2 60.05(15) . .
C111 C112 La2 169.7(2) . .
C103 C131 C132 117.4(3) . 2_656
C103 C131 H15 108.0 . .
C132 C131 H15 108.0 2_656 .
C103 C131 H16 108.0 . .
C132 C131 H16 108.0 2_656 .
H15 C131 H16 107.2 . .
O9 C132 O10 120.8(3) . .
O9 C132 C131 121.4(3) . 2_656
O10 C132 C131 117.6(3) . 2_656
O9 C132 La1 63.57(16) . .
O10 C132 La1 58.20(15) . .
C131 C132 La1 164.85(19) 2_656 .
C152 C151 C105 109.1(2) 2_556 .
C152 C151 H17 109.9 2_556 .
C105 C151 H17 109.9 . .
C152 C151 H18 109.9 2_556 .
C105 C151 H18 109.9 . .
H17 C151 H18 108.3 . .
O11 C152 O12 120.2(3) . .
O11 C152 C151 120.5(3) . 2_556
O12 C152 C151 119.2(3) . 2_556
O11 C152 La2 62.40(18) . .
O12 C152 La2 57.99(17) . .
C151 C152 La2 175.9(2) 2_556 .

loop_
_geom_bond_atom_site_label_1
_geom_bond_atom_site_label_2
_geom_bond_distance
_geom_bond_site_symmetry_2
La1 O1 2.448(3) .
La1 O3 2.496(3) .
La1 O13 2.499(3) .
La1 O5 2.500(4) .
La1 O4 2.509(3) 2_655
La1 O10 2.571(3) .
La1 O7 2.577(3) .
La1 O9 2.691(2) .
La1 O4 2.803(3) .
La1 C132 3.003(3) .
La1 C32 3.011(3) .
La2 O2 2.458(2) .
La2 O14 2.530(3) .
La2 O15 2.531(4) .
La2 O6 2.540(3) .
La2 O12 2.545(3) .
La2 O10 2.553(3) .
La2 O7 2.608(3) .
La2 O8 2.635(3) .
La2 O11 2.644(3) .
La2 O16 2.868(17) .
La2 C152 2.981(4) .
La2 C112 3.000(4) .
O1 C12 1.268(4) .
O2 C12 1.252(4) 2_656
O3 C32 1.243(4) .
O4 C32 1.276(3) .
O4 La1 2.509(3) 2_655
O5 C52 1.276(4) .
O6 C52 1.248(4) .
O7 C112 1.275(4) .
O8 C112 1.254(4) .
O9 C132 1.247(4) .
O10 C132 1.278(4) .
O11 C152 1.260(4) .
O12 C152 1.278(4) .
O16 O16 1.60(3) 2_656
C1 C6 1.391(5) .
C1 C2 1.392(4) .
C1 C11 1.519(5) .
C2 C3 1.399(4) .
C2 H1 0.9500 .
C3 C4 1.392(4) .
C3 C31 1.512(4) .
C4 C5 1.388(4) .
C4 H2 0.9500 .
C5 C6 1.396(5) .
C5 C51 1.512(5) .
C6 H3 0.9500 .
C11 C12 1.514(4) .
C11 H4 0.9900 .
C11 H5 0.9900 .
C12 O2 1.252(4) 2_656
C31 C32 1.516(4) 2_666
C31 H6 0.9900 .
C31 H7 0.9900 .
C32 C31 1.516(4) 2_666
C51 C52 1.516(4) 1_666
C51 H8 0.9900 .
C51 H9 0.9900 .
C52 C51 1.516(4) 1_444
C101 C102 1.394(4) .
C101 C106 1.401(4) .
C101 C111 1.523(4) .
C102 C103 1.398(4) .
C102 H10 0.9500 .
C103 C104 1.390(4) .
C103 C131 1.511(4) .
C104 C105 1.391(4) .
C104 H11 0.9500 .
C105 C106 1.390(4) .
C105 C151 1.522(4) .
C106 H12 0.9500 .
C111 C112 1.517(4) .
C111 H13 0.9900 .
C111 H14 0.9900 .
C131 C132 1.516(4) 2_656
C131 H15 0.9900 .
C131 H16 0.9900 .
C132 C131 1.516(4) 2_656
C151 C152 1.511(4) 2_556
C151 H17 0.9900 .
C151 H18 0.9900 .
C152 C151 1.511(4) 2_556

loop_
_geom_torsion_atom_site_label_1
_geom_torsion_atom_site_label_2
_geom_torsion_atom_site_label_3
_geom_torsion_atom_site_label_4
_geom_torsion
_geom_torsion_site_symmetry_1
_geom_torsion_site_symmetry_4
O3 La1 O1 C12 -14.0(5) . .
O13 La1 O1 C12 69.1(5) . .
O5 La1 O1 C12 -89.9(5) . .
O4 La1 O1 C12 110.0(5) 2_655 .
O10 La1 O1 C12 -155.3(5) . .
O7 La1 O1 C12 -89.8(5) . .
O9 La1 O1 C12 157.7(5) . .
O4 La1 O1 C12 20.3(5) . .
C132 La1 O1 C12 -179.5(5) . .
C32 La1 O1 C12 -0.5(5) . .
O14 La2 O2 C12 -129.7(3) . 2_656
O15 La2 O2 C12 31.0(3) . 2_656
O6 La2 O2 C12 -167.4(3) . 2_656
O12 La2 O2 C12 -63.5(3) . 2_656
O10 La2 O2 C12 148.0(3) . 2_656
O7 La2 O2 C12 94.4(3) . 2_656
O8 La2 O2 C12 37.1(4) . 2_656
O11 La2 O2 C12 -45.7(3) . 2_656
O16 La2 O2 C12 76.4(6) . 2_656
C152 La2 O2 C12 -55.4(3) . 2_656
C112 La2 O2 C12 68.7(3) . 2_656
O1 La1 O3 C32 146.1(2) . .
O13 La1 O3 C32 74.1(2) . .
O5 La1 O3 C32 -67.5(2) . .
O4 La1 O3 C32 4.4(2) 2_655 .
O10 La1 O3 C32 -127.3(2) . .
O7 La1 O3 C32 -138.9(2) . .
O9 La1 O3 C32 123.8(2) . .
O4 La1 O3 C32 5.89(17) . .
C132 La1 O3 C32 -157.5(2) . .
O1 La1 O4 C32 -54.21(19) . .
O3 La1 O4 C32 -5.62(17) . .
O13 La1 O4 C32 -104.30(19) . .
O5 La1 O4 C32 92.21(19) . .
O4 La1 O4 C32 172.9(2) 2_655 .
O10 La1 O4 C32 117.86(18) . .
O7 La1 O4 C32 32.39(19) . .
O9 La1 O4 C32 -156.84(16) . .
C132 La1 O4 C32 165.10(17) . .
O1 La1 O4 La1 132.90(10) . 2_655
O3 La1 O4 La1 -178.51(14) . 2_655
O13 La1 O4 La1 82.81(12) . 2_655
O5 La1 O4 La1 -80.69(12) . 2_655
O4 La1 O4 La1 0.0 2_655 2_655
O10 La1 O4 La1 -55.03(16) . 2_655
O7 La1 O4 La1 -140.50(10) . 2_655
O9 La1 O4 La1 30.26(14) . 2_655
C132 La1 O4 La1 -7.79(18) . 2_655
C32 La1 O4 La1 -172.9(2) . 2_655
O1 La1 O5 C52 -8.6(4) . .
O3 La1 O5 C52 -84.6(3) . .
O13 La1 O5 C52 -156.9(3) . .
O4 La1 O5 C52 157.6(3) 2_655 .
O10 La1 O5 C52 61.4(3) . .
O7 La1 O5 C52 -8.8(3) . .
O9 La1 O5 C52 90.9(3) . .
O4 La1 O5 C52 -132.8(3) . .
C132 La1 O5 C52 77.9(3) . .
C32 La1 O5 C52 -107.1(3) . .
O2 La2 O6 C52 -93.4(3) . .
O14 La2 O6 C52 -129.8(3) . .
O15 La2 O6 C52 58.5(3) . .
O12 La2 O6 C52 149.5(3) . .
O10 La2 O6 C52 -50.2(2) . .
O7 La2 O6 C52 18.1(2) . .
O8 La2 O6 C52 69.7(3) . .
O11 La2 O6 C52 161.2(2) . .
O16 La2 O6 C52 -3.2(6) . .
C152 La2 O6 C52 156.0(2) . .
C112 La2 O6 C52 44.1(2) . .
O1 La1 O7 C112 103.1(4) . .
O3 La1 O7 C112 13.5(4) . .
O13 La1 O7 C112 70.7(4) . .
O5 La1 O7 C112 -77.0(4) . .
O4 La1 O7 C112 -99.8(4) 2_655 .
O10 La1 O7 C112 -158.7(4) . .
O9 La1 O7 C112 171.3(4) . .
O4 La1 O7 C112 -15.1(4) . .
C132 La1 O7 C112 -172.0(4) . .
C32 La1 O7 C112 -2.0(4) . .
O1 La1 O7 La2 -109.10(11) . .
O3 La1 O7 La2 161.25(10) . .
O13 La1 O7 La2 -141.48(10) . .
O5 La1 O7 La2 70.81(11) . .
O4 La1 O7 La2 48.02(15) 2_655 .
O10 La1 O7 La2 -10.94(7) . .
O9 La1 O7 La2 -40.88(11) . .
O4 La1 O7 La2 132.70(9) . .
C132 La1 O7 La2 -24.24(9) . .
C32 La1 O7 La2 145.82(10) . .
O2 La2 O7 C112 -127.01(17) . .
O14 La2 O7 C112 140.85(17) . .
O15 La2 O7 C112 -66.02(18) . .
O6 La2 O7 C112 88.77(18) . .
O12 La2 O7 C112 29.72(19) . .
O10 La2 O7 C112 175.37(18) . .
O8 La2 O7 C112 5.01(16) . .
O11 La2 O7 C112 -35.5(2) . .
O16 La2 O7 C112 -109.6(5) . .
C152 La2 O7 C112 3.8(2) . .
O2 La2 O7 La1 68.66(11) . .
O14 La2 O7 La1 -23.48(14) . .
O15 La2 O7 La1 129.65(12) . .
O6 La2 O7 La1 -75.56(10) . .
O12 La2 O7 La1 -134.61(9) . .
O10 La2 O7 La1 11.03(7) . .
O8 La2 O7 La1 -159.32(13) . .
O11 La2 O7 La1 160.18(9) . .
O16 La2 O7 La1 86.1(5) . .
C152 La2 O7 La1 -160.58(9) . .
C112 La2 O7 La1 -164.3(2) . .
O2 La2 O8 C112 79.7(2) . .
O14 La2 O8 C112 -124.5(2) . .
O15 La2 O8 C112 86.0(2) . .
O6 La2 O8 C112 -86.2(2) . .
O12 La2 O8 C112 -163.81(19) . .
O10 La2 O8 C112 -14.9(2) . .
O7 La2 O8 C112 -5.09(16) . .
O11 La2 O8 C112 151.41(18) . .
O16 La2 O8 C112 47.4(4) . .
C152 La2 O8 C112 174.07(18) . .
O1 La1 O9 C132 111.8(2) . .
O3 La1 O9 C132 134.9(2) . .
O13 La1 O9 C132 -175.63(17) . .
O5 La1 O9 C132 -32.67(19) . .
O4 La1 O9 C132 -99.16(19) 2_655 .
O10 La1 O9 C132 6.31(16) . .
O7 La1 O9 C132 43.59(18) . .
O4 La1 O9 C132 -127.69(17) . .
C32 La1 O9 C132 -155.4(2) . .
O2 La2 O10 C132 3.3(3) . .
O14 La2 O10 C132 -71.5(3) . .
O15 La2 O10 C132 66.7(3) . .
O6 La2 O10 C132 -153.0(3) . .
O12 La2 O10 C132 -114.5(3) . .
O7 La2 O10 C132 131.1(3) . .
O8 La2 O10 C132 139.2(3) . .
O11 La2 O10 C132 -18.3(4) . .
O16 La2 O10 C132 64.2(5) . .
C152 La2 O10 C132 -61.8(4) . .
C112 La2 O10 C132 133.0(3) . .
O2 La2 O10 La1 -139.03(11) . .
O14 La2 O10 La1 146.19(11) . .
O15 La2 O10 La1 -75.55(12) . .
O6 La2 O10 La1 64.72(11) . .
O12 La2 O10 La1 103.17(15) . .
O7 La2 O10 La1 -11.23(7) . .
O8 La2 O10 La1 -3.10(12) . .
O11 La2 O10 La1 -160.63(9) . .
O16 La2 O10 La1 -78.1(4) . .
C152 La2 O10 La1 155.95(14) . .
C112 La2 O10 La1 -9.26(10) . .
O1 La1 O10 C132 -74.50(19) . .
O3 La1 O10 C132 -159.13(16) . .
O13 La1 O10 C132 -8.8(2) . .
O5 La1 O10 C132 137.81(18) . .
O4 La1 O10 C132 63.25(19) 2_655 .
O7 La1 O10 C132 -147.01(19) . .
O9 La1 O10 C132 -6.19(15) . .
O4 La1 O10 C132 112.24(19) . .
C32 La1 O10 C132 160.82(17) . .
O1 La1 O10 La2 83.87(12) . .
O3 La1 O10 La2 -0.77(17) . .
O13 La1 O10 La2 149.53(9) . .
O5 La1 O10 La2 -63.83(10) . .
O4 La1 O10 La2 -138.39(11) 2_655 .
O7 La1 O10 La2 11.35(7) . .
O9 La1 O10 La2 152.17(14) . .
O4 La1 O10 La2 -89.40(14) . .
C132 La1 O10 La2 158.4(2) . .
C32 La1 O10 La2 -40.81(19) . .
O2 La2 O11 C152 -156.78(19) . .
O14 La2 O11 C152 -81.7(2) . .
O15 La2 O11 C152 127.0(2) . .
O6 La2 O11 C152 -12.1(2) . .
O12 La2 O11 C152 2.64(16) . .
O10 La2 O11 C152 -134.72(18) . .
O7 La2 O11 C152 95.8(2) . .
O8 La2 O11 C152 65.75(19) . .
O16 La2 O11 C152 155.8(4) . .
C112 La2 O11 C152 79.2(2) . .
O2 La2 O12 C152 19.39(19) . .
O14 La2 O12 C152 82.25(18) . .
O15 La2 O12 C152 -56.03(19) . .
O6 La2 O12 C152 164.68(18) . .
O10 La2 O12 C152 125.21(18) . .
O7 La2 O12 C152 -136.90(17) . .
O8 La2 O12 C152 -117.81(18) . .
O11 La2 O12 C152 -2.62(16) . .
O16 La2 O12 C152 -52.7(6) . .
C112 La2 O12 C152 -124.59(18) . .
O2 La2 O16 O16 52(2) . 2_656
O14 La2 O16 O16 21(3) . 2_656
O15 La2 O16 O16 149(3) . 2_656
O6 La2 O16 O16 -86(3) . 2_656
O12 La2 O16 O16 145(2) . 2_656
O10 La2 O16 O16 -34(2) . 2_656
O7 La2 O16 O16 -110(3) . 2_656
O8 La2 O16 O16 -153(3) . 2_656
O11 La2 O16 O16 107(3) . 2_656
C152 La2 O16 O16 120(2) . 2_656
C112 La2 O16 O16 -135(3) . 2_656
C6 C1 C2 C3 -1.5(4) . .
C11 C1 C2 C3 177.4(3) . .
C1 C2 C3 C4 0.5(4) . .
C1 C2 C3 C31 177.5(3) . .
C2 C3 C4 C5 1.7(4) . .
C31 C3 C4 C5 -175.3(3) . .
C3 C4 C5 C6 -2.8(4) . .
C3 C4 C5 C51 173.8(3) . .
C2 C1 C6 C5 0.4(4) . .
C11 C1 C6 C5 -178.5(3) . .
C4 C5 C6 C1 1.7(4) . .
C51 C5 C6 C1 -174.9(3) . .
C6 C1 C11 C12 97.7(4) . .
C2 C1 C11 C12 -81.2(4) . .
La1 O1 C12 O2 163.3(3) . 2_656
La1 O1 C12 C11 -16.9(6) . .
C1 C11 C12 O2 -0.2(4) . 2_656
C1 C11 C12 O1 -179.9(3) . .
C4 C3 C31 C32 95.7(3) . 2_666
C2 C3 C31 C32 -81.3(3) . 2_666
La1 O3 C32 O4 -11.5(3) . .
La1 O3 C32 C31 168.5(2) . 2_666
La1 O4 C32 O3 171.3(4) 2_655 .
La1 O4 C32 O3 10.0(3) . .
La1 O4 C32 C31 -8.6(7) 2_655 2_666
La1 O4 C32 C31 -170.0(2) . 2_666
La1 O4 C32 La1 161.4(5) 2_655 .
O1 La1 C32 O3 -35.2(2) . .
O13 La1 C32 O3 -101.5(2) . .
O5 La1 C32 O3 109.1(2) . .
O4 La1 C32 O3 -176.1(2) 2_655 .
O10 La1 C32 O3 86.3(3) . .
O7 La1 C32 O3 39.6(2) . .
O9 La1 C32 O3 -122.2(3) . .
O4 La1 C32 O3 -169.5(3) . .
C132 La1 C32 O3 138.9(4) . .
O1 La1 C32 O4 134.30(17) . .
O3 La1 C32 O4 169.5(3) . .
O13 La1 C32 O4 68.03(18) . .
O5 La1 C32 O4 -81.39(18) . .
O4 La1 C32 O4 -6.5(2) 2_655 .
O10 La1 C32 O4 -104.2(2) . .
O7 La1 C32 O4 -150.90(17) . .
O9 La1 C32 O4 47.3(3) . .
C132 La1 C32 O4 -51.6(5) . .
O1 La1 C32 C31 -95.2(10) . 2_666
O3 La1 C32 C31 -60.0(10) . 2_666
O13 La1 C32 C31 -161.5(10) . 2_666
O5 La1 C32 C31 49.1(10) . 2_666
O4 La1 C32 C31 124.0(10) 2_655 2_666
O10 La1 C32 C31 26.3(11) . 2_666
O7 La1 C32 C31 -20.4(10) . 2_666
O9 La1 C32 C31 177.8(9) . 2_666
O4 La1 C32 C31 130.5(11) . 2_666
C132 La1 C32 C31 78.9(11) . 2_666
C4 C5 C51 C52 96.1(4) . 1_666
C6 C5 C51 C52 -87.3(4) . 1_666
La2 O6 C52 O5 43.2(4) . .
La2 O6 C52 C51 -134.0(3) . 1_444
La1 O5 C52 O6 -53.7(4) . .
La1 O5 C52 C51 123.6(3) . 1_444
C106 C101 C102 C103 1.7(4) . .
C111 C101 C102 C103 179.6(3) . .
C101 C102 C103 C104 0.8(4) . .
C101 C102 C103 C131 -172.9(3) . .
C102 C103 C104 C105 -2.9(4) . .
C131 C103 C104 C105 170.8(3) . .
C103 C104 C105 C106 2.4(4) . .
C103 C104 C105 C151 -179.8(3) . .
C104 C105 C106 C101 0.3(4) . .
C151 C105 C106 C101 -177.5(3) . .
C102 C101 C106 C105 -2.3(4) . .
C111 C101 C106 C105 179.8(3) . .
C102 C101 C111 C112 48.8(4) . .
C106 C101 C111 C112 -133.4(3) . .
La2 O8 C112 O7 9.2(3) . .
La2 O8 C112 C111 -168.2(2) . .
La1 O7 C112 O8 140.7(3) . .
La2 O7 C112 O8 -9.3(3) . .
La1 O7 C112 C111 -41.8(5) . .
La2 O7 C112 C111 168.2(2) . .
La1 O7 C112 La2 150.1(4) . .
C101 C111 C112 O8 74.7(4) . .
C101 C111 C112 O7 -102.8(3) . .
C101 C111 C112 La2 -19.0(13) . .
O2 La2 C112 O8 -122.30(19) . .
O14 La2 C112 O8 100.4(2) . .
O15 La2 C112 O8 -83.2(2) . .
O6 La2 C112 O8 86.9(2) . .
O12 La2 C112 O8 15.98(19) . .
O10 La2 C112 O8 166.57(18) . .
O7 La2 C112 O8 170.8(3) . .
O11 La2 C112 O8 -33.3(2) . .
O16 La2 C112 O8 -129.1(5) . .
C152 La2 C112 O8 -6.5(2) . .
O2 La2 C112 O7 66.88(19) . .
O14 La2 C112 O7 -70.4(3) . .
O15 La2 C112 O7 106.0(2) . .
O6 La2 C112 O7 -83.90(18) . .
O12 La2 C112 O7 -154.85(16) . .
O10 La2 C112 O7 -4.26(17) . .
O8 La2 C112 O7 -170.8(3) . .
O11 La2 C112 O7 155.85(15) . .
O16 La2 C112 O7 60.1(4) . .
C152 La2 C112 O7 -177.28(15) . .
O2 La2 C112 C111 -22.8(12) . .
O14 La2 C112 C111 -160.0(11) . .
O15 La2 C112 C111 16.3(12) . .
O6 La2 C112 C111 -173.5(12) . .
O12 La2 C112 C111 115.5(12) . .
O10 La2 C112 C111 -93.9(12) . .
O7 La2 C112 C111 -89.6(12) . .
O8 La2 C112 C111 99.5(12) . .
O11 La2 C112 C111 66.2(12) . .
O16 La2 C112 C111 -29.5(13) . .
C152 La2 C112 C111 93.1(12) . .
C104 C103 C131 C132 127.4(3) . 2_656
C102 C103 C131 C132 -58.9(4) . 2_656
La1 O9 C132 O10 -11.2(3) . .
La1 O9 C132 C131 163.6(2) . 2_656
La2 O10 C132 O9 -133.7(3) . .
La1 O10 C132 O9 11.8(3) . .
La2 O10 C132 C131 51.2(4) . 2_656
La1 O10 C132 C131 -163.2(2) . 2_656
La2 O10 C132 La1 -145.5(3) . .
O1 La1 C132 O9 -64.05(19) . .
O3 La1 C132 O9 -120.6(3) . .
O13 La1 C132 O9 4.59(18) . .
O5 La1 C132 O9 150.71(17) . .
O4 La1 C132 O9 75.93(19) 2_655 .
O10 La1 C132 O9 -168.6(3) . .
O7 La1 C132 O9 -138.59(17) . .
O4 La1 C132 O9 83.2(2) . .
C32 La1 C132 O9 121.7(4) . .
O1 La1 C132 O10 104.59(19) . .
O3 La1 C132 O10 48.0(4) . .
O13 La1 C132 O10 173.22(16) . .
O5 La1 C132 O10 -40.65(18) . .
O4 La1 C132 O10 -115.43(19) 2_655 .
O7 La1 C132 O10 30.05(18) . .
O9 La1 C132 O10 168.6(3) . .
O4 La1 C132 O10 -108.2(2) . .
C32 La1 C132 O10 -69.7(5) . .
O1 La1 C132 C131 -177.0(8) . 2_656
O3 La1 C132 C131 126.4(7) . 2_656
O13 La1 C132 C131 -108.4(8) . 2_656
O5 La1 C132 C131 37.7(8) . 2_656
O4 La1 C132 C131 -37.1(8) 2_655 2_656
O10 La1 C132 C131 78.4(8) . 2_656
O7 La1 C132 C131 108.4(8) . 2_656
O9 La1 C132 C131 -113.0(8) . 2_656
O4 La1 C132 C131 -29.8(9) . 2_656
C32 La1 C132 C131 8.7(11) . 2_656
C106 C105 C151 C152 84.9(4) . 2_556
C104 C105 C151 C152 -92.9(3) . 2_556
La2 O11 C152 O12 -4.7(3) . .
La2 O11 C152 C151 176.8(2) . 2_556
La2 O12 C152 O11 4.9(3) . .
La2 O12 C152 C151 -176.5(2) . 2_556
O2 La2 C152 O11 21.88(18) . .
O14 La2 C152 O11 92.71(19) . .
O15 La2 C152 O11 -49.42(19) . .
O6 La2 C152 O11 169.79(17) . .
O12 La2 C152 O11 -175.2(3) . .
O10 La2 C152 O11 82.9(3) . .
O7 La2 C152 O11 -114.99(19) . .
O8 La2 C152 O11 -115.94(19) . .
O16 La2 C152 O11 -29.7(5) . .
C112 La2 C152 O11 -113.25(19) . .
O2 La2 C152 O12 -162.87(17) . .
O14 La2 C152 O12 -92.05(19) . .
O15 La2 C152 O12 125.82(19) . .
O6 La2 C152 O12 -14.96(18) . .
O10 La2 C152 O12 -101.9(2) . .
O7 La2 C152 O12 60.3(2) . .
O8 La2 C152 O12 59.30(18) . .
O11 La2 C152 O12 175.2(3) . .
O16 La2 C152 O12 145.5(5) . .
C112 La2 C152 O12 61.99(19) . .
O2 La2 C152 C151 -115(3) . 2_556
O14 La2 C152 C151 -44(3) . 2_556
O15 La2 C152 C151 174(3) . 2_556
O6 La2 C152 C151 33(3) . 2_556
O12 La2 C152 C151 48(3) . 2_556
O10 La2 C152 C151 -54(3) . 2_556
O7 La2 C152 C151 108(3) . 2_556
O8 La2 C152 C151 107(3) . 2_556
O11 La2 C152 C151 -137(3) . 2_556
O16 La2 C152 C151 -167(3) . 2_556
C112 La2 C152 C151 110(3) . 2_556
